data_1566343
loop_
_publ_author_name
'Okamoto, K.'
'Kuribayashi, T.'
'Nagase, T.'

_publ_section_title
;
 Modulated structure of hemimorphite associated with pressure-induced
 phase transition
;
_journal_name_full 'Journal of Mineralogical and Petrological Sciences'
_journal_page_first 251
_journal_page_last 262
_journal_paper_doi 10.2465/jmps.210731
_journal_volume 116
_journal_year 2021
_chemical_formula_sum 'H4 O10 Si2 Zn4'
_chemical_name_common Zn4[Si2O7](OH)2H2O
_chemical_name_mineral hemimorphite
_space_group_IT_number 44
_space_group_name_Hall 'I 2 -2'
_space_group_name_H-M_alt 'I m m 2'
_cell_angle_alpha 90.000000
_cell_angle_beta 90.000000
_cell_angle_gamma 90.000000
_cell_formula_units_Z 2
_cell_length_a 8.368(2)
_cell_length_b 10.724(3)
_cell_length_c 5.1121(13)
_cell_volume 458.8(2)
_diffrn_ambient_pressure 100
_diffrn_ambient_temperature 298
_cod_data_source_file hemimorphite-1bar.cif
_cod_data_source_block hemimorphite-1bar
_cod_original_cell_volume 458.751850
_cod_original_formula_sum 'Zn4 Si2 O10 H4'
_cod_database_code 1566343

loop_
_space_group_symop_id
_space_group_symop_operation_xyz
1 x,y,z
2 -x,-y,z
3 x,-y,z
4 -x,y,z
5 x+1/2,y+1/2,z+1/2
6 -x+1/2,-y+1/2,z+1/2
7 x+1/2,-y+1/2,z+1/2
8 -x+1/2,y+1/2,z+1/2

loop_
_atom_site_label
_atom_site_occupancy
_atom_site_fract_x
_atom_site_fract_y
_atom_site_fract_z
_atom_site_adp_type
_atom_site_U_iso_or_equiv
_atom_site_type_symbol
Zn 1.0 0.20457(2) 0.16117(2) 0.000000 Uani 0.01039(5) Zn
Si 1.0 0.000000 0.14627(5) 0.5067(2) Uani 0.00732(8) Si
O1 1.0 0.16021(17) 0.20545(13) 0.6360(3) Uani 0.01290(19) O
O2 1.0 0.000000 0.16655(19) 0.1940(4) Uani 0.0121(3) O
O3 1.0 0.3052(3) 0.000000 0.0405(6) Uani 0.0210(6) O
O4 1.0 0.000000 0.000000 0.5913(6) Uani 0.0141(4) O
O5 1.0 0.500000 0.000000 0.5188(18) Uani 0.076(3) O

loop_
_atom_site_aniso_label
_atom_site_aniso_U_11
_atom_site_aniso_U_22
_atom_site_aniso_U_33
_atom_site_aniso_U_12
_atom_site_aniso_U_13
_atom_site_aniso_U_23
Zn 0.01048(7) 0.01112(7) 0.00958(7) -0.00227(4) 0.00001(9) 0.00017(9)
Si 0.00726(3) 0.00718(15) 0.00752(18) 0.00000 0.00000 0.0005(3)
O1 0.0129(4) 0.0163(5) 0.0096(4) -0.0069(4) -0.0020(3) 0.0020(4)
O2 0.0092(6) 0.0199(8) 0.0073(5) 0.00000 0.00000 0.0022(5)
O3 0.0180(8) 0.0121(6) 0.0328(18) 0.00000 -0.0070(7) 0.00000
O4 0.0200(11) 0.0059(7) 0.0162(10) 0.00000 0.00000 0.00000
O5 0.051(4) 0.153(10) 0.025(3) 0.00000 0.00000 0.00000
